data_4509877
loop_
_publ_author_name
'Zhang, Rui'
'Zhao, Yanxia'
'Wang, Jiamin'
'Ji, Liguo'
'Yang, Xiao-Juan'
'Wu, Biao'

_publ_section_title
;
 Chloride Encapsulation by a Tripodal Tris(4-pyridylurea) Ligand and
 Effects of Countercations on the Secondary Coordination Sphere
;
_journal_issue 2
_journal_name_full 'Crystal Growth &amp; Design'
_journal_page_first 544
_journal_paper_doi 10.1021/cg401345z
_journal_volume 14
_journal_year 2014
_chemical_formula_sum 'C49 H68 N20 Na2 O14'
_chemical_formula_weight 1203.22
_chemical_name_systematic
; 
 ? 
;
_space_group_IT_number 2
_symmetry_cell_setting triclinic
_symmetry_space_group_name_Hall '-P 1'
_symmetry_space_group_name_H-M 'P -1'
_atom_sites_solution_hydrogens geom
_atom_sites_solution_primary direct
_atom_sites_solution_secondary difmap
_audit_creation_method SHELXL-97
_cell_angle_alpha 65.200(4)
_cell_angle_beta 72.767(4)
_cell_angle_gamma 69.079(4)
_cell_formula_units_Z 1
_cell_length_a 11.948(4)
_cell_length_b 12.066(4)
_cell_length_c 12.125(4)
_cell_measurement_reflns_used 1321
_cell_measurement_temperature 293(2)
_cell_measurement_theta_max 20.61
_cell_measurement_theta_min 2.17
_cell_volume 1459.9(8)
_computing_cell_refinement 'Bruker SAINT'
_computing_data_collection 'Bruker APEX2'
_computing_data_reduction 'Bruker SAINT'
_computing_molecular_graphics 'Bruker SHELXTL'
_computing_publication_material 'Bruker SHELXTL'
_computing_structure_refinement 'SHELXL-97 (Sheldrick, 2008)'
_computing_structure_solution 'SHELXS-97 (Sheldrick, 2008)'
_diffrn_ambient_temperature 293(2)
_diffrn_measured_fraction_theta_full 0.965
_diffrn_measured_fraction_theta_max 0.965
_diffrn_measurement_device_type 'Bruker APEX-II CCD'
_diffrn_measurement_method '\f and \w scans'
_diffrn_radiation_monochromator graphite
_diffrn_radiation_source 'fine-focus sealed tube'
_diffrn_radiation_type MoK\a
_diffrn_radiation_wavelength 0.71073
_diffrn_reflns_av_R_equivalents 0.0482
_diffrn_reflns_av_sigmaI/netI 0.0950
_diffrn_reflns_limit_h_max 13
_diffrn_reflns_limit_h_min -14
_diffrn_reflns_limit_k_max 14
_diffrn_reflns_limit_k_min -14
_diffrn_reflns_limit_l_max 13
_diffrn_reflns_limit_l_min -14
_diffrn_reflns_number 9468
_diffrn_reflns_theta_full 25.15
_diffrn_reflns_theta_max 25.15
_diffrn_reflns_theta_min 2.17
_exptl_absorpt_coefficient_mu 0.115
_exptl_absorpt_correction_T_max 0.9886
_exptl_absorpt_correction_T_min 0.9773
_exptl_absorpt_correction_type multi-scan
_exptl_absorpt_process_details SADABS
_exptl_crystal_density_diffrn 1.373
_exptl_crystal_density_method 'not measured'
_exptl_crystal_F_000 636
_exptl_crystal_size_max 0.20
_exptl_crystal_size_mid 0.20
_exptl_crystal_size_min 0.10
_refine_diff_density_max 0.631
_refine_diff_density_min -0.717
_refine_diff_density_rms 0.056
_refine_ls_extinction_method none
_refine_ls_goodness_of_fit_ref 1.014
_refine_ls_hydrogen_treatment mixed
_refine_ls_matrix_type full
_refine_ls_number_parameters 401
_refine_ls_number_reflns 5062
_refine_ls_number_restraints 0
_refine_ls_restrained_S_all 1.014
_refine_ls_R_factor_all 0.1433
_refine_ls_R_factor_gt 0.0704
_refine_ls_shift/su_max 0.000
_refine_ls_shift/su_mean 0.000
_refine_ls_structure_factor_coef Fsqd
_refine_ls_weighting_details 'calc w=1/[\s^2^(Fo^2^)+(0.0062P)^2^+2.4400P] where P=(Fo^2^+2Fc^2^)/3'
_refine_ls_weighting_scheme calc
_refine_ls_wR_factor_gt 0.1186
_refine_ls_wR_factor_ref 0.1433
_reflns_number_gt 2750
_reflns_number_total 5062
_reflns_threshold_expression >2sigma(I)
_cod_data_source_file cg401345z_si_002.cif
_cod_data_source_block 8
_cod_depositor_comments
;
The following automatic conversions were performed:

'_symmetry_cell_setting' value 'Triclinic' changed to 'triclinic'
according to
/usr/data/users/saulius/automatic-downloads/current/ACS/lib/dictionaries/cif_core.dic
dictionary named 'cif_core.dic' version 2.4.2 from
2011-04-26.

'_exptl_absorpt_correction_type' value 'Multi-scan'
changed to 'multi-scan' according to
/usr/data/users/saulius/automatic-downloads/current/ACS/lib/dictionaries/cif_core.dic
dictionary named 'cif_core.dic' version 2.4.2 from 2011-04-26.

Automatic conversion script
Id: cif_fix_values 2281 2013-09-26 08:29:07Z andrius 
;
_cod_original_cell_volume 1460.0(7)
_cod_original_sg_symbol_H-M P-1
_cod_original_formula_sum 'C24.50 H34 N10 Na O7'
_cod_database_code 4509877

loop_
_symmetry_equiv_pos_as_xyz
'x, y, z'
'-x, -y, -z'

loop_
_atom_site_label
_atom_site_type_symbol
_atom_site_fract_x
_atom_site_fract_y
_atom_site_fract_z
_atom_site_U_iso_or_equiv
_atom_site_adp_type
_atom_site_occupancy
_atom_site_symmetry_multiplicity
_atom_site_calc_flag
_atom_site_refinement_flags
Na1 Na 0.66169(16) 0.94155(16) 0.50869(15) 0.0478(5) Uani 1 1 d .
O2 O 1.2210(3) 0.0521(3) 0.9236(2) 0.0477(8) Uani 1 1 d .
O1 O 0.5558(3) 0.3825(3) 1.2196(3) 0.0517(8) Uani 1 1 d .
O3 O 0.8537(3) 0.7501(3) 0.5344(3) 0.0572(9) Uani 1 1 d .
O7 O 0.5038(3) 0.8439(3) 0.5559(4) 0.0462(9) Uani 1 1 d .
O6 O 0.6684(4) 0.9809(3) 0.3035(3) 0.0468(9) Uani 1 1 d .
N1 N 0.8106(3) 0.3184(3) 0.8285(3) 0.0325(8) Uani 1 1 d .
N2 N 0.7227(3) 0.3602(3) 1.0716(3) 0.0456(9) Uani 1 1 d .
H2 H 0.7874 0.3844 1.0310 0.055 Uiso 1 1 calc R
N8 N 0.8552(3) 0.5712(3) 0.7035(3) 0.0489(10) Uani 1 1 d .
H8 H 0.8864 0.5227 0.7689 0.059 Uiso 1 1 calc R
N5 N 1.0549(3) 0.2174(3) 0.8837(3) 0.0530(10) Uani 1 1 d .
H5 H 1.0104 0.2855 0.8978 0.064 Uiso 1 1 calc R
N9 N 0.9762(3) 0.6924(3) 0.6755(3) 0.0473(9) Uani 1 1 d .
H9 H 0.9862 0.6437 0.7498 0.057 Uiso 1 1 calc R
N3 N 0.7060(3) 0.4760(3) 1.1857(3) 0.0467(9) Uani 1 1 d .
H3 H 0.7788 0.4778 1.1471 0.056 Uiso 1 1 calc R
N6 N 1.1726(3) 0.2048(3) 1.0073(3) 0.0524(10) Uani 1 1 d .
H6 H 1.1200 0.2743 1.0110 0.063 Uiso 1 1 calc R
N4 N 0.5671(5) 0.6993(4) 1.4074(4) 0.0638(12) Uani 1 1 d .
N7 N 1.4402(4) 0.0825(4) 1.2218(4) 0.0667(12) Uani 1 1 d .
N10 N 1.2045(3) 0.9345(3) 0.5112(4) 0.0526(10) Uani 1 1 d .
C1 C 0.6900(4) 0.3162(4) 0.9050(4) 0.0438(11) Uani 1 1 d .
H1A H 0.6586 0.2601 0.8912 0.053 Uiso 1 1 calc R
H1B H 0.6353 0.4007 0.8792 0.053 Uiso 1 1 calc R
C3 C 0.6540(4) 0.4042(4) 1.1625(4) 0.0398(10) Uani 1 1 d .
C20 C 1.0463(4) 0.7783(4) 0.6158(4) 0.0406(10) Uani 1 1 d .
C19 C 0.8926(4) 0.6757(4) 0.6301(4) 0.0417(11) Uani 1 1 d .
C12 C 1.2663(4) 0.1600(4) 1.0734(4) 0.0389(10) Uani 1 1 d .
C11 C 1.1543(4) 0.1510(4) 0.9365(4) 0.0386(10) Uani 1 1 d .
C21 C 1.0715(4) 0.8376(4) 0.4895(4) 0.0466(11) Uani 1 1 d .
H21 H 1.0367 0.8270 0.4367 0.056 Uiso 1 1 calc R
C9 C 0.8846(4) 0.1894(4) 0.8378(4) 0.0393(10) Uani 1 1 d .
H9A H 0.8621 0.1631 0.7838 0.047 Uiso 1 1 calc R
H9B H 0.8671 0.1323 0.9217 0.047 Uiso 1 1 calc R
C4 C 0.6552(4) 0.5459(4) 1.2638(4) 0.0413(11) Uani 1 1 d .
C17 C 0.8013(4) 0.3968(4) 0.6993(4) 0.0448(11) Uani 1 1 d .
H17A H 0.7421 0.3774 0.6750 0.054 Uiso 1 1 calc R
H17B H 0.8793 0.3757 0.6479 0.054 Uiso 1 1 calc R
C13 C 1.3400(4) 0.0380(4) 1.1065(4) 0.0528(12) Uani 1 1 d .
H13 H 1.3333 -0.0211 1.0801 0.063 Uiso 1 1 calc R
C10 C 1.0199(4) 0.1784(5) 0.8036(4) 0.0534(13) Uani 1 1 d .
H10A H 1.0650 0.0914 0.8120 0.064 Uiso 1 1 calc R
H10B H 1.0390 0.2316 0.7184 0.064 Uiso 1 1 calc R
C2 C 0.6905(5) 0.2734(4) 1.0404(4) 0.0545(13) Uani 1 1 d .
H2A H 0.6104 0.2648 1.0859 0.065 Uiso 1 1 calc R
H2B H 0.7479 0.1906 1.0657 0.065 Uiso 1 1 calc R
C5 C 0.5350(4) 0.5727(4) 1.3179(4) 0.0550(13) Uani 1 1 d .
H5A H 0.4807 0.5405 1.3069 0.066 Uiso 1 1 calc R
C24 C 1.0980(4) 0.8021(4) 0.6887(4) 0.0537(12) Uani 1 1 d .
H24 H 1.0804 0.7671 0.7742 0.064 Uiso 1 1 calc R
C16 C 1.2854(4) 0.2434(4) 1.1135(4) 0.0547(13) Uani 1 1 d .
H16 H 1.2398 0.3277 1.0913 0.066 Uiso 1 1 calc R
C8 C 0.7311(5) 0.5960(4) 1.2862(4) 0.0535(12) Uani 1 1 d .
H8A H 0.8136 0.5784 1.2534 0.064 Uiso 1 1 calc R
C7 C 0.6838(6) 0.6710(5) 1.3565(4) 0.0629(14) Uani 1 1 d .
H7 H 0.7360 0.7042 1.3696 0.075 Uiso 1 1 calc R
C14 C 1.4234(5) 0.0055(5) 1.1792(5) 0.0726(16) Uani 1 1 d .
H14 H 1.4725 -0.0774 1.2005 0.087 Uiso 1 1 calc R
C6 C 0.4962(5) 0.6481(5) 1.3885(5) 0.0651(14) Uani 1 1 d .
H6A H 0.4148 0.6642 1.4254 0.078 Uiso 1 1 calc R
C15 C 1.3713(5) 0.2006(5) 1.1855(4) 0.0604(14) Uani 1 1 d .
H15 H 1.3824 0.2583 1.2108 0.073 Uiso 1 1 calc R
C22 C 1.1500(4) 0.9133(4) 0.4448(4) 0.0548(13) Uani 1 1 d .
H22 H 1.1660 0.9532 0.3597 0.066 Uiso 1 1 calc R
C23 C 1.1758(4) 0.8786(4) 0.6325(5) 0.0599(14) Uani 1 1 d .
H23 H 1.2109 0.8923 0.6830 0.072 Uiso 1 1 calc R
C18 C 0.7640(4) 0.5372(4) 0.6766(5) 0.0565(13) Uani 1 1 d .
H18A H 0.7542 0.5847 0.5912 0.068 Uiso 1 1 calc R
H18B H 0.6866 0.5589 0.7284 0.068 Uiso 1 1 calc R
C25 C 0.0000 0.5000 1.0000 0.0315(14) Uani 1 2 d S
O5 O -0.0392(8) 0.4479(8) 0.9604(13) 0.225(4) Uani 1 1 d .
O4 O 0.0443(7) 0.5438(14) 0.9028(7) 0.303(7) Uani 1 1 d .
H9' H 0.721(5) 0.961(5) 0.231(5) 0.084(17) Uiso 1 1 d .
H10' H 0.609(4) 1.009(4) 0.287(4) 0.024(13) Uiso 1 1 d .
H8' H 0.519(7) 0.802(7) 0.497(7) 0.17(3) Uiso 1 1 d .
H7' H 0.484(5) 0.804(5) 0.610(5) 0.06(2) Uiso 1 1 d .

loop_
_atom_site_aniso_label
_atom_site_aniso_U_11
_atom_site_aniso_U_22
_atom_site_aniso_U_33
_atom_site_aniso_U_23
_atom_site_aniso_U_13
_atom_site_aniso_U_12
Na1 0.0530(12) 0.0550(11) 0.0450(10) -0.0128(8) -0.0102(8) -0.0298(9)
O2 0.054(2) 0.0417(18) 0.0487(18) -0.0245(15) -0.0156(15) 0.0012(15)
O1 0.046(2) 0.063(2) 0.059(2) -0.0363(17) 0.0070(16) -0.0238(16)
O3 0.068(2) 0.0491(19) 0.061(2) 0.0022(16) -0.0326(18) -0.0315(17)
O7 0.052(2) 0.052(2) 0.045(2) -0.0247(19) 0.0032(18) -0.0251(18)
O6 0.038(2) 0.063(2) 0.045(2) -0.0256(17) -0.0103(18) -0.0091(18)
N1 0.035(2) 0.0329(18) 0.0357(19) -0.0138(15) -0.0078(16) -0.0128(15)
N2 0.053(2) 0.056(2) 0.039(2) -0.0261(18) 0.0049(18) -0.0271(19)
N8 0.061(3) 0.038(2) 0.053(2) -0.0020(17) -0.024(2) -0.0248(19)
N5 0.045(2) 0.056(2) 0.072(3) -0.043(2) -0.028(2) 0.0096(19)
N9 0.051(2) 0.051(2) 0.046(2) -0.0042(18) -0.0191(19) -0.0268(19)
N3 0.047(2) 0.056(2) 0.050(2) -0.0292(19) 0.0011(18) -0.0236(19)
N6 0.053(2) 0.045(2) 0.070(3) -0.036(2) -0.035(2) 0.0130(19)
N4 0.099(4) 0.050(3) 0.056(3) -0.028(2) -0.014(3) -0.024(3)
N7 0.058(3) 0.079(3) 0.077(3) -0.034(3) -0.035(2) -0.007(2)
N10 0.052(3) 0.053(2) 0.063(3) -0.014(2) -0.015(2) -0.028(2)
C1 0.040(3) 0.053(3) 0.056(3) -0.032(2) -0.004(2) -0.020(2)
C3 0.047(3) 0.036(2) 0.039(2) -0.014(2) -0.008(2) -0.014(2)
C20 0.037(3) 0.037(2) 0.054(3) -0.017(2) -0.012(2) -0.012(2)
C19 0.043(3) 0.037(2) 0.050(3) -0.013(2) -0.011(2) -0.015(2)
C12 0.039(3) 0.040(2) 0.037(2) -0.0151(19) -0.008(2) -0.006(2)
C11 0.039(3) 0.042(3) 0.037(2) -0.015(2) -0.008(2) -0.010(2)
C21 0.053(3) 0.056(3) 0.044(3) -0.021(2) -0.009(2) -0.026(2)
C9 0.042(3) 0.039(2) 0.045(3) -0.018(2) -0.011(2) -0.013(2)
C4 0.058(3) 0.036(2) 0.033(2) -0.0093(19) -0.012(2) -0.015(2)
C17 0.058(3) 0.049(3) 0.041(3) -0.012(2) -0.016(2) -0.029(2)
C13 0.060(3) 0.043(3) 0.060(3) -0.017(2) -0.026(3) -0.007(2)
C10 0.043(3) 0.071(3) 0.060(3) -0.041(3) -0.016(2) -0.003(2)
C2 0.075(4) 0.054(3) 0.042(3) -0.023(2) 0.011(2) -0.035(3)
C5 0.055(3) 0.059(3) 0.066(3) -0.038(3) -0.013(3) -0.011(3)
C24 0.055(3) 0.068(3) 0.049(3) -0.013(2) -0.019(2) -0.031(3)
C16 0.062(3) 0.049(3) 0.061(3) -0.030(2) -0.025(3) 0.000(2)
C8 0.063(3) 0.056(3) 0.053(3) -0.022(2) -0.008(2) -0.028(3)
C7 0.091(5) 0.060(3) 0.053(3) -0.020(3) -0.015(3) -0.035(3)
C14 0.073(4) 0.059(3) 0.087(4) -0.024(3) -0.048(3) 0.006(3)
C6 0.065(4) 0.066(3) 0.072(4) -0.039(3) -0.010(3) -0.009(3)
C15 0.058(3) 0.068(4) 0.071(4) -0.034(3) -0.026(3) -0.010(3)
C22 0.055(3) 0.061(3) 0.052(3) -0.020(2) -0.003(2) -0.026(3)
C23 0.060(3) 0.063(3) 0.075(4) -0.021(3) -0.030(3) -0.026(3)
C18 0.059(3) 0.043(3) 0.071(3) -0.002(2) -0.033(3) -0.022(2)
C25 0.057(4) 0.028(3) 0.024(3) -0.011(3) -0.006(3) -0.026(3)
O5 0.195(8) 0.181(7) 0.387(15) -0.178(9) -0.119(10) 0.000(6)
O4 0.159(7) 0.525(16) 0.092(5) 0.085(7) -0.010(5) -0.185(9)

loop_
_atom_type_symbol
_atom_type_description
_atom_type_scat_dispersion_real
_atom_type_scat_dispersion_imag
_atom_type_scat_source
C C 0.0033 0.0016 'International Tables Vol C Tables 4.2.6.8 and 6.1.1.4'
H H 0.0000 0.0000 'International Tables Vol C Tables 4.2.6.8 and 6.1.1.4'
N N 0.0061 0.0033 'International Tables Vol C Tables 4.2.6.8 and 6.1.1.4'
O O 0.0106 0.0060 'International Tables Vol C Tables 4.2.6.8 and 6.1.1.4'
Na Na 0.0362 0.0249 'International Tables Vol C Tables 4.2.6.8 and 6.1.1.4'

loop_
_geom_angle_atom_site_label_1
_geom_angle_atom_site_label_2
_geom_angle_atom_site_label_3
_geom_angle
_geom_angle_site_symmetry_1
_geom_angle_site_symmetry_3
O6 Na1 O7 87.31(14) . .
O6 Na1 N10 100.56(14) . 2_776
O7 Na1 N10 168.04(15) . 2_776
O6 Na1 O7 77.13(14) . 2_676
O7 Na1 O7 86.02(13) . 2_676
N10 Na1 O7 86.97(13) 2_776 2_676
O6 Na1 C23 75.56(14) . 2_776
O7 Na1 C23 159.95(16) . 2_776
N10 Na1 C23 25.04(12) 2_776 2_776
O7 Na1 C23 80.14(13) 2_676 2_776
O6 Na1 N7 160.34(14) . 2_767
O7 Na1 N7 78.10(13) . 2_767
N10 Na1 N7 92.06(14) 2_776 2_767
O7 Na1 N7 88.65(13) 2_676 2_767
C23 Na1 N7 115.72(14) 2_776 2_767
O6 Na1 Na1 79.07(11) . 2_676
O7 Na1 Na1 45.44(9) . 2_676
N10 Na1 Na1 126.88(12) 2_776 2_676
O7 Na1 Na1 40.58(8) 2_676 2_676
C23 Na1 Na1 119.36(12) 2_776 2_676
N7 Na1 Na1 81.30(10) 2_767 2_676
O6 Na1 H10' 14.4(8) . .
O7 Na1 H10' 78.0(9) . .
N10 Na1 H10' 107.9(9) 2_776 .
O7 Na1 H10' 65.9(8) 2_676 .
C23 Na1 H10' 83.2(9) 2_776 .
N7 Na1 H10' 146.0(9) 2_767 .
Na1 Na1 H10' 64.7(9) 2_676 .
Na1 O7 Na1 93.98(13) . 2_676
Na1 O7 H8' 109(4) . .
Na1 O7 H8' 109(4) 2_676 .
Na1 O7 H7' 127(5) . .
Na1 O7 H7' 112(5) 2_676 .
H8' O7 H7' 105(6) . .
Na1 O6 H9' 143(3) . .
Na1 O6 H10' 112(3) . .
H9' O6 H10' 104(4) . .
C9 N1 C17 110.0(3) . .
C9 N1 C1 110.4(3) . .
C17 N1 C1 111.3(3) . .
C3 N2 C2 121.7(4) . .
C3 N2 H2 119.2 . .
C2 N2 H2 119.2 . .
C19 N8 C18 122.4(4) . .
C19 N8 H8 118.8 . .
C18 N8 H8 118.8 . .
C11 N5 C10 122.4(4) . .
C11 N5 H5 118.8 . .
C10 N5 H5 118.8 . .
C19 N9 C20 127.9(4) . .
C19 N9 H9 116.1 . .
C20 N9 H9 116.1 . .
C3 N3 C4 128.1(4) . .
C3 N3 H3 116.0 . .
C4 N3 H3 116.0 . .
C11 N6 C12 127.5(4) . .
C11 N6 H6 116.2 . .
C12 N6 H6 116.2 . .
C6 N4 C7 116.2(4) . .
C15 N7 C14 115.1(4) . .
C15 N7 Na1 90.2(3) . 2_767
C14 N7 Na1 119.0(3) . 2_767
C22 N10 C23 114.7(4) . .
C22 N10 Na1 141.6(3) . 2_776
C23 N10 Na1 103.6(3) . 2_776
N1 C1 C2 113.5(4) . .
N1 C1 H1A 108.9 . .
C2 C1 H1A 108.9 . .
N1 C1 H1B 108.9 . .
C2 C1 H1B 108.9 . .
H1A C1 H1B 107.7 . .
O1 C3 N2 124.0(4) . .
O1 C3 N3 123.2(4) . .
N2 C3 N3 112.8(4) . .
C24 C20 C21 118.0(4) . .
C24 C20 N9 117.0(4) . .
C21 C20 N9 125.0(4) . .
O3 C19 N8 123.4(4) . .
O3 C19 N9 123.8(4) . .
N8 C19 N9 112.7(4) . .
C13 C12 N6 125.3(4) . .
C13 C12 C16 116.8(4) . .
N6 C12 C16 117.9(4) . .
O2 C11 N5 123.2(4) . .
O2 C11 N6 123.4(4) . .
N5 C11 N6 113.4(4) . .
C22 C21 C20 117.5(4) . .
C22 C21 H21 121.2 . .
C20 C21 H21 121.2 . .
N1 C9 C10 112.7(3) . .
N1 C9 H9A 109.0 . .
C10 C9 H9A 109.0 . .
N1 C9 H9B 109.0 . .
C10 C9 H9B 109.0 . .
H9A C9 H9B 107.8 . .
C5 C4 C8 117.1(4) . .
C5 C4 N3 125.2(4) . .
C8 C4 N3 117.7(4) . .
N1 C17 C18 112.8(3) . .
N1 C17 H17A 109.0 . .
C18 C17 H17A 109.0 . .
N1 C17 H17B 109.0 . .
C18 C17 H17B 109.0 . .
H17A C17 H17B 107.8 . .
C14 C13 C12 118.6(4) . .
C14 C13 H13 120.7 . .
C12 C13 H13 120.7 . .
N5 C10 C9 109.7(3) . .
N5 C10 H10A 109.7 . .
C9 C10 H10A 109.7 . .
N5 C10 H10B 109.7 . .
C9 C10 H10B 109.7 . .
H10A C10 H10B 108.2 . .
N2 C2 C1 112.7(3) . .
N2 C2 H2A 109.1 . .
C1 C2 H2A 109.1 . .
N2 C2 H2B 109.1 . .
C1 C2 H2B 109.1 . .
H2A C2 H2B 107.8 . .
C4 C5 C6 118.9(5) . .
C4 C5 H5A 120.6 . .
C6 C5 H5A 120.6 . .
C23 C24 C20 118.8(4) . .
C23 C24 H24 120.6 . .
C20 C24 H24 120.6 . .
C15 C16 C12 119.6(4) . .
C15 C16 H16 120.2 . .
C12 C16 H16 120.2 . .
C7 C8 C4 119.7(5) . .
C7 C8 H8A 120.2 . .
C4 C8 H8A 120.2 . .
N4 C7 C8 123.6(5) . .
N4 C7 H7 118.2 . .
C8 C7 H7 118.2 . .
N7 C14 C13 125.4(5) . .
N7 C14 H14 117.3 . .
C13 C14 H14 117.3 . .
N4 C6 C5 124.4(5) . .
N4 C6 H6A 117.8 . .
C5 C6 H6A 117.8 . .
N7 C15 C16 124.4(5) . .
N7 C15 H15 117.8 . .
C16 C15 H15 117.8 . .
N10 C22 C21 126.2(4) . .
N10 C22 H22 116.9 . .
C21 C22 H22 116.9 . .
N10 C23 C24 124.8(4) . .
N10 C23 Na1 51.4(2) . 2_776
C24 C23 Na1 175.7(4) . 2_776
N10 C23 H23 117.6 . .
C24 C23 H23 117.6 . .
Na1 C23 H23 66.3 2_776 .
N8 C18 C17 110.5(4) . .
N8 C18 H18A 109.6 . .
C17 C18 H18A 109.6 . .
N8 C18 H18B 109.6 . .
C17 C18 H18B 109.6 . .
H18A C18 H18B 108.1 . .
O4 C25 O4 180.000(3) 2_567 .
O4 C25 O5 93.0(6) 2_567 .
O4 C25 O5 87.0(6) . .
O4 C25 O5 87.0(6) 2_567 2_567
O4 C25 O5 93.0(6) . 2_567
O5 C25 O5 180.0(5) . 2_567
C25 O5 O4 44.4(4) . .
C25 O5 O4 41.6(4) . 2_567
O4 O5 O4 86.0(6) . 2_567
C25 O4 O5 48.6(4) . .
C25 O4 O5 45.4(4) . 2_567
O5 O4 O5 94.0(6) . 2_567

loop_
_geom_bond_atom_site_label_1
_geom_bond_atom_site_label_2
_geom_bond_distance
_geom_bond_site_symmetry_2
Na1 O6 2.311(4) .
Na1 O7 2.379(4) .
Na1 N10 2.455(4) 2_776
Na1 O7 2.605(4) 2_676
Na1 C23 3.055(5) 2_776
Na1 N7 3.058(5) 2_767
Na1 Na1 3.648(4) 2_676
Na1 H10' 2.66(4) .
O2 C11 1.219(4) .
O1 C3 1.229(5) .
O3 C19 1.231(5) .
O7 Na1 2.605(4) 2_676
O7 H8' 0.98(8) .
O7 H7' 0.67(5) .
O6 H9' 0.99(5) .
O6 H10' 0.71(4) .
N1 C9 1.465(5) .
N1 C17 1.465(5) .
N1 C1 1.468(5) .
N2 C3 1.347(5) .
N2 C2 1.448(5) .
N2 H2 0.8600 .
N8 C19 1.345(5) .
N8 C18 1.450(5) .
N8 H8 0.8600 .
N5 C11 1.342(5) .
N5 C10 1.450(5) .
N5 H5 0.8600 .
N9 C19 1.381(5) .
N9 C20 1.390(5) .
N9 H9 0.8600 .
N3 C3 1.383(5) .
N3 C4 1.393(5) .
N3 H3 0.8600 .
N6 C11 1.373(5) .
N6 C12 1.386(5) .
N6 H6 0.8600 .
N4 C6 1.327(6) .
N4 C7 1.329(6) .
N7 C15 1.324(6) .
N7 C14 1.330(6) .
N7 Na1 3.058(5) 2_767
N10 C22 1.320(6) .
N10 C23 1.330(6) .
N10 Na1 2.455(4) 2_776
C1 C2 1.501(6) .
C1 H1A 0.9700 .
C1 H1B 0.9700 .
C20 C24 1.381(6) .
C20 C21 1.382(5) .
C12 C13 1.375(6) .
C12 C16 1.394(6) .
C21 C22 1.379(6) .
C21 H21 0.9300 .
C9 C10 1.516(6) .
C9 H9A 0.9700 .
C9 H9B 0.9700 .
C4 C5 1.373(6) .
C4 C8 1.391(6) .
C17 C18 1.511(5) .
C17 H17A 0.9700 .
C17 H17B 0.9700 .
C13 C14 1.370(6) .
C13 H13 0.9300 .
C10 H10A 0.9700 .
C10 H10B 0.9700 .
C2 H2A 0.9700 .
C2 H2B 0.9700 .
C5 C6 1.375(6) .
C5 H5A 0.9300 .
C24 C23 1.375(6) .
C24 H24 0.9300 .
C16 C15 1.363(6) .
C16 H16 0.9300 .
C8 C7 1.365(6) .
C8 H8A 0.9300 .
C7 H7 0.9300 .
C14 H14 0.9300 .
C6 H6A 0.9300 .
C15 H15 0.9300 .
C22 H22 0.9300 .
C23 Na1 3.055(5) 2_776
C23 H23 0.9300 .
C18 H18A 0.9700 .
C18 H18B 0.9700 .
C25 O4 1.121(6) 2_567
C25 O4 1.121(6) .
C25 O5 1.201(7) .
C25 O5 1.201(7) 2_567
O5 O4 1.599(10) .
O5 O4 1.685(10) 2_567
O4 O5 1.685(10) 2_567

loop_
_geom_hbond_atom_site_label_D
_geom_hbond_atom_site_label_H
_geom_hbond_atom_site_label_A
_geom_hbond_distance_DH
_geom_hbond_distance_HA
_geom_hbond_distance_DA
_geom_hbond_angle_DHA
_geom_hbond_site_symmetry_A
N3 H3 O4 0.86 1.97 2.813(8) 166.5 2_667
N6 H6 O5 0.86 2.27 3.080(8) 157.1 1_655
N9 H9 O4 0.86 1.92 2.759(8) 166.6 1_655
N2 H2 O5 0.86 2.27 3.115(12) 168.6 1_655
N5 H5 O5 0.86 2.22 3.031(7) 157.6 1_655
